data_1565771
loop_
_publ_author_name
'LaDuca, Andrew R.'
'LaDuca, Robert L.'

_publ_section_title
;
 Diverse 2D and 3D topologies in cobalt cyclohexyldicarboxylate
 coordination polymers with bis(4-pyridylmethyl)piperazine coligands
;
_journal_name_full 'Inorganica Chimica Acta'
_journal_page_first 119122
_journal_paper_doi 10.1016/j.ica.2019.119122
_journal_volume 498
_journal_year 2019
_chemical_formula_moiety 'C24 H32 Co N4 O5, H2 O'
_chemical_formula_sum 'C24 H34 Co N4 O6'
_chemical_formula_weight 533.48
_space_group_crystal_system triclinic
_space_group_IT_number 2
_space_group_name_Hall '-P 1'
_space_group_name_H-M_alt 'P -1'
_atom_sites_solution_hydrogens mixed
_atom_sites_solution_primary dual
_cell_angle_alpha 84.5500(10)
_cell_angle_beta 74.6310(10)
_cell_angle_gamma 83.8460(10)
_cell_formula_units_Z 2
_cell_length_a 10.0007(11)
_cell_length_b 11.0012(12)
_cell_length_c 11.7141(12)
_cell_measurement_reflns_used 5514
_cell_measurement_temperature 173(2)
_cell_measurement_theta_max 25.29
_cell_measurement_theta_min 2.41
_cell_volume 1232.6(2)
_computing_cell_refinement 'APEX2 (BRUKER, V2012.10-0, 2012)'
_computing_data_collection 'COSMO (BRUKER, V1.61, 2009)'
_computing_data_reduction 'SAINT v8.34A (Bruker, 2013)'
_computing_molecular_graphics
;
O. V. Dolomanov, L. J. Bourhis, R. J. Gildea, J. A. K. Howard and H. Puschmann,
OLEX2: a complete structure solution, refinement and analysis program.
J. Appl. Cryst. (2009). 42, 339-341.
;
_computing_publication_material
;
O. V. Dolomanov, L. J. Bourhis, R. J. Gildea, J. A. K. Howard and H. Puschmann,
OLEX2: a complete structure solution, refinement and analysis program.
J. Appl. Cryst. (2009). 42, 339-341.
;
_computing_structure_refinement 'SHELXL (Sheldrick, Acta Cryst. A64 2008, 112-122)'
_computing_structure_solution 'SHELXS (Sheldrick, Acta Cryst. A64 2008, 112-122)'
_diffrn_ambient_temperature 173.15
_diffrn_detector_area_resol_mean 8.4
_diffrn_measured_fraction_theta_full 0.998
_diffrn_measured_fraction_theta_max 0.996
_diffrn_measurement_device_type 'Bruker APEX-II CCD'
_diffrn_measurement_method \w
_diffrn_radiation_monochromator graphite
_diffrn_radiation_type MoK\a
_diffrn_radiation_wavelength 0.71073
_diffrn_reflns_av_R_equivalents 0.0327
_diffrn_reflns_av_unetI/netI 0.0437
_diffrn_reflns_Laue_measured_fraction_full 0.998
_diffrn_reflns_Laue_measured_fraction_max 0.996
_diffrn_reflns_limit_h_max 10
_diffrn_reflns_limit_h_min -12
_diffrn_reflns_limit_k_max 13
_diffrn_reflns_limit_k_min -13
_diffrn_reflns_limit_l_max 14
_diffrn_reflns_limit_l_min -14
_diffrn_reflns_number 11407
_diffrn_reflns_point_group_measured_fraction_full 0.998
_diffrn_reflns_point_group_measured_fraction_max 0.996
_diffrn_reflns_theta_full 25.242
_diffrn_reflns_theta_max 25.367
_diffrn_reflns_theta_min 1.807
_diffrn_source 'sealed tube'
_diffrn_standards_number 0
_exptl_absorpt_coefficient_mu 0.743
_exptl_absorpt_correction_T_max 0.7452
_exptl_absorpt_correction_T_min 0.6734
_exptl_absorpt_correction_type multi-scan
_exptl_absorpt_process_details
'SADABS-2014/5 (Bruker,2014/5) was used for absorption correction. wR2(int) was 0.0571 before and 0.0418 after correction. The Ratio of minimum to maximum transmission is 0.9037. The \l/2 correction factor is 0.00150.'
_exptl_crystal_colour Magenta
_exptl_crystal_density_diffrn 1.437
_exptl_crystal_description block
_exptl_crystal_F_000 562
_exptl_crystal_size_max 0.413
_exptl_crystal_size_mid 0.314
_exptl_crystal_size_min 0.192
_refine_diff_density_max 1.058
_refine_diff_density_min -0.352
_refine_diff_density_rms 0.091
_refine_ls_extinction_coef .
_refine_ls_extinction_method none
_refine_ls_goodness_of_fit_ref 1.078
_refine_ls_hydrogen_treatment constr
_refine_ls_matrix_type full
_refine_ls_number_parameters 320
_refine_ls_number_reflns 4492
_refine_ls_number_restraints 0
_refine_ls_restrained_S_all 1.078
_refine_ls_R_factor_all 0.0647
_refine_ls_R_factor_gt 0.0522
_refine_ls_shift/su_max 0.001
_refine_ls_shift/su_mean 0.000
_refine_ls_structure_factor_coef Fsqd
_refine_ls_weighting_details 'w=1/[\s^2^(Fo^2^)+(0.0858P)^2^+0.5799P] where P=(Fo^2^+2Fc^2^)/3'
_refine_ls_weighting_scheme calc
_refine_ls_wR_factor_gt 0.1355
_refine_ls_wR_factor_ref 0.1459
_reflns_Friedel_coverage 0.000
_reflns_Friedel_fraction_full .
_reflns_Friedel_fraction_max .
_reflns_number_gt 3634
_reflns_number_total 4492
_reflns_threshold_expression 'I > 2\s(I)'
_cod_data_source_file ICA-2019-498-119122.cif
_cod_data_source_block p1bar
_cod_depositor_comments
;
The following automatic conversions were performed:

data item '_exptl_absorpt_correction_type' value 'Multi-scan' was
changed to 'multi-scan' in accordance with the built-in table derived
from the CIF Core dictionary named 'cif_core.dic' version 2.4.5 last
updated on 2014-11-21.

Automatic conversion script
Id: cif_fix_values 8738 2021-04-28 16:35:53Z antanas 
;
_cod_database_code 1565771
_shelx_space_group_comment
;
The symmetry employed for this shelxl refinement is uniquely defined
by the following loop, which should always be used as a source of
symmetry information in preference to the above space-group names.
They are only intended as comments.
;
_shelx_estimated_absorpt_t_max 0.870
_shelx_estimated_absorpt_t_min 0.749
_olex2_refinement_description
;
1. Fixed Uiso
 At 1.2 times of:
  All C(H) groups, All C(H,H) groups
 At 1.5 times of:
  All O(H,H) groups
2. Uiso/Uaniso restraints and constraints
Uanis(O2W) = Uanis(O1W)
3. Others
 Fixed Sof: O1W(0.75) H1WA(0.75) H1WB(0.75) O2W(0.25) H2WA(0.25) H2WB(0.25)
4.a Riding coordinates:
 O1W(H1WA,H1WB), O2W(H2WA,H2WB)
4.b Rotating group:
 O1(H1A,H1B)
4.c Ternary CH refined with riding coordinates:
 C18(H18), C22(H22)
4.d Secondary CH2 refined with riding coordinates:
 C6(H6A,H6B), C7(H7A,H7B), C8(H8A,H8B), C14(H14A,H14B), C15(H15A,H15B),
 C16(H16A,H16B), C19(H19A,H19B), C20(H20A,H20B), C21(H21A,H21B), C23(H23A,H23B)
4.e Aromatic/amide H refined with riding coordinates:
 C1(H1), C2(H2), C4(H4), C5(H5), C9(H9), C10(H10), C12(H12), C13(H13)
;
_olex2_diffrn_ambient_temperature_device 'Oxford Cryosystems'

loop_
_space_group_symop_operation_xyz
'x, y, z'
'-x, -y, -z'

loop_
_atom_site_label
_atom_site_type_symbol
_atom_site_fract_x
_atom_site_fract_y
_atom_site_fract_z
_atom_site_U_iso_or_equiv
_atom_site_adp_type
_atom_site_occupancy
_atom_site_site_symmetry_order
_atom_site_calc_flag
_atom_site_refinement_flags_posn
_atom_site_refinement_flags_adp
_atom_site_refinement_flags_occupancy
_atom_site_disorder_assembly
_atom_site_disorder_group
Co1 Co 0.17765(4) 0.70251(4) 0.69103(3) 0.02118(17) Uani 1 1 d . . . . .
O1 O 0.1439(2) 0.75391(18) 0.86731(17) 0.0208(5) Uani 1 1 d . . . . .
H1A H 0.0649 0.8026 0.8888 0.031 Uiso 1 1 d GR . . . .
H1B H 0.2092 0.8015 0.8723 0.031 Uiso 1 1 d GR . . . .
O2 O 0.3778(2) 0.7487(2) 0.65296(18) 0.0278(5) Uani 1 1 d . . . . .
O3 O 0.3833(2) 0.8559(2) 0.8040(2) 0.0356(6) Uani 1 1 d . . . . .
O4 O 0.9568(2) 0.6975(2) 0.71021(19) 0.0267(5) Uani 1 1 d . . . . .
O5 O 1.0601(2) 0.8655(2) 0.64381(19) 0.0273(5) Uani 1 1 d . . . . .
N1 N 0.2163(3) 0.6595(2) 0.5095(2) 0.0224(6) Uani 1 1 d . . . . .
N2 N 0.2009(3) 0.5156(2) 0.7537(2) 0.0230(6) Uani 1 1 d . . . . .
N3 N 0.3937(3) 0.5764(2) 0.0759(2) 0.0256(6) Uani 1 1 d . . . . .
N4 N 0.0837(3) 0.1031(2) 0.9848(2) 0.0228(6) Uani 1 1 d . . . . .
C1 C 0.3113(3) 0.4333(3) 0.7219(3) 0.0265(7) Uani 1 1 d . . . . .
H1 H 0.3881 0.4566 0.6591 0.032 Uiso 1 1 calc R . . . .
C2 C 0.3183(3) 0.3171(3) 0.7759(3) 0.0262(7) Uani 1 1 d . . . . .
H2 H 0.3985 0.2623 0.7497 0.031 Uiso 1 1 calc R . . . .
C3 C 0.2086(3) 0.2792(3) 0.8689(3) 0.0238(7) Uani 1 1 d . . . . .
C4 C 0.0933(3) 0.3641(3) 0.9001(3) 0.0264(7) Uani 1 1 d . . . . .
H4 H 0.0143 0.3427 0.9615 0.032 Uiso 1 1 calc R . . . .
C5 C 0.0941(3) 0.4781(3) 0.8423(3) 0.0258(7) Uani 1 1 d . . . . .
H5 H 0.0145 0.5343 0.8660 0.031 Uiso 1 1 calc R . . . .
C6 C 0.2183(3) 0.1557(3) 0.9349(3) 0.0280(7) Uani 1 1 d . . . . .
H6A H 0.2805 0.0980 0.8802 0.034 Uiso 1 1 calc R . . . .
H6B H 0.2618 0.1632 1.0003 0.034 Uiso 1 1 calc R . . . .
C7 C 0.1054(3) -0.0073(3) 1.0624(3) 0.0246(7) Uani 1 1 d . . . . .
H7A H 0.1390 0.0159 1.1290 0.030 Uiso 1 1 calc R . . . .
H7B H 0.1772 -0.0659 1.0167 0.030 Uiso 1 1 calc R . . . .
C8 C 0.0292(3) 0.0677(3) 0.8890(3) 0.0243(7) Uani 1 1 d . . . . .
H8A H 0.0992 0.0104 0.8399 0.029 Uiso 1 1 calc R . . . .
H8B H 0.0129 0.1415 0.8375 0.029 Uiso 1 1 calc R . . . .
C9 C 0.1695(3) 0.5608(3) 0.4789(3) 0.0270(7) Uani 1 1 d . . . . .
H9 H 0.1288 0.5027 0.5401 0.032 Uiso 1 1 calc R . . . .
C10 C 0.1776(3) 0.5396(3) 0.3630(3) 0.0313(8) Uani 1 1 d . . . . .
H10 H 0.1428 0.4685 0.3455 0.038 Uiso 1 1 calc R . . . .
C11 C 0.2369(3) 0.6228(3) 0.2726(3) 0.0303(8) Uani 1 1 d . . . . .
C12 C 0.2848(4) 0.7259(3) 0.3039(3) 0.0318(8) Uani 1 1 d . . . . .
H12 H 0.3255 0.7857 0.2446 0.038 Uiso 1 1 calc R . . . .
C13 C 0.2726(3) 0.7401(3) 0.4219(3) 0.0289(7) Uani 1 1 d . . . . .
H13 H 0.3058 0.8108 0.4420 0.035 Uiso 1 1 calc R . . . .
C14 C 0.2492(4) 0.6003(4) 0.1446(3) 0.0400(9) Uani 1 1 d . . . . .
H14A H 0.1971 0.5292 0.1426 0.048 Uiso 1 1 calc R . . . .
H14B H 0.2057 0.6727 0.1070 0.048 Uiso 1 1 calc R . . . .
C15 C 0.3937(4) 0.5576(4) -0.0474(3) 0.0407(10) Uani 1 1 d . . . . .
H15A H 0.3475 0.6310 -0.0814 0.049 Uiso 1 1 calc R . . . .
H15B H 0.3409 0.4866 -0.0480 0.049 Uiso 1 1 calc R . . . .
C16 C 0.4594(4) 0.4650(3) 0.1214(3) 0.0332(8) Uani 1 1 d . . . . .
H16A H 0.4061 0.3948 0.1194 0.040 Uiso 1 1 calc R . . . .
H16B H 0.4597 0.4729 0.2048 0.040 Uiso 1 1 calc R . . . .
C17 C 0.4343(3) 0.8197(3) 0.7020(3) 0.0254(7) Uani 1 1 d . . . . .
C18 C 0.5744(3) 0.8646(3) 0.6313(3) 0.0282(7) Uani 1 1 d . . . . .
H18 H 0.5670 0.9553 0.6369 0.034 Uiso 1 1 calc R . . . .
C19 C 0.6082(4) 0.8426(3) 0.5007(3) 0.0331(8) Uani 1 1 d . . . . .
H19A H 0.5317 0.8813 0.4671 0.040 Uiso 1 1 calc R . . . .
H19B H 0.6162 0.7535 0.4912 0.040 Uiso 1 1 calc R . . . .
C20 C 0.7442(3) 0.8957(3) 0.4334(3) 0.0313(8) Uani 1 1 d . . . . .
H20A H 0.7668 0.8758 0.3494 0.038 Uiso 1 1 calc R . . . .
H20B H 0.7322 0.9860 0.4354 0.038 Uiso 1 1 calc R . . . .
C21 C 0.8634(4) 0.8462(4) 0.4856(3) 0.0326(8) Uani 1 1 d . . . . .
H21A H 0.9470 0.8889 0.4442 0.039 Uiso 1 1 calc R . . . .
H21B H 0.8849 0.7579 0.4723 0.039 Uiso 1 1 calc R . . . .
C22 C 0.8307(3) 0.8628(3) 0.6189(3) 0.0291(7) Uani 1 1 d . . . . .
H22 H 0.8205 0.9527 0.6298 0.035 Uiso 1 1 calc R . . . .
C23 C 0.6937(3) 0.8102(3) 0.6858(3) 0.0259(7) Uani 1 1 d . . . . .
H23A H 0.6710 0.8289 0.7702 0.031 Uiso 1 1 calc R . . . .
H23B H 0.7041 0.7200 0.6825 0.031 Uiso 1 1 calc R . . . .
C24 C 0.9548(3) 0.8065(3) 0.6625(3) 0.0247(7) Uani 1 1 d . . . . .
O1W O 0.4815(5) 0.8207(4) 0.0164(4) 0.0698(12) Uani 0.75 1 d . . P A 1
H1WA H 0.4656 0.8452 0.0876 0.105 Uiso 0.75 1 d R . P A 1
H1WB H 0.4506 0.7491 0.0202 0.105 Uiso 0.75 1 d R . P A 1
O2W O 0.4363(14) 0.9722(12) 0.1682(12) 0.0698(12) Uani 0.25 1 d . . P B 2
H2WA H 0.3473 0.9653 0.1933 0.105 Uiso 0.25 1 d R . P B 2
H2WB H 0.4525 0.9788 0.0912 0.105 Uiso 0.25 1 d R . P B 2

loop_
_atom_site_aniso_label
_atom_site_aniso_U_11
_atom_site_aniso_U_22
_atom_site_aniso_U_33
_atom_site_aniso_U_23
_atom_site_aniso_U_13
_atom_site_aniso_U_12
Co1 0.0193(3) 0.0220(3) 0.0223(2) -0.00237(17) -0.00358(17) -0.00581(18)
O1 0.0176(11) 0.0207(11) 0.0241(10) -0.0047(9) -0.0036(9) -0.0033(9)
O2 0.0209(12) 0.0353(13) 0.0276(11) -0.0056(10) -0.0032(9) -0.0096(10)
O3 0.0283(13) 0.0485(16) 0.0321(13) -0.0111(11) -0.0044(10) -0.0142(12)
O4 0.0228(12) 0.0248(12) 0.0336(12) -0.0001(10) -0.0071(10) -0.0084(9)
O5 0.0209(12) 0.0258(12) 0.0364(12) 0.0015(10) -0.0088(10) -0.0073(10)
N1 0.0192(13) 0.0237(14) 0.0232(13) -0.0042(11) -0.0010(11) -0.0060(11)
N2 0.0235(14) 0.0229(14) 0.0227(12) -0.0030(11) -0.0040(11) -0.0061(11)
N3 0.0237(14) 0.0312(16) 0.0208(13) -0.0033(11) -0.0047(11) 0.0013(12)
N4 0.0249(14) 0.0182(14) 0.0250(13) -0.0002(11) -0.0046(11) -0.0056(11)
C1 0.0247(17) 0.0274(18) 0.0260(16) -0.0013(13) -0.0017(13) -0.0089(14)
C2 0.0202(17) 0.0245(17) 0.0311(16) -0.0046(14) -0.0003(13) -0.0031(14)
C3 0.0210(16) 0.0232(17) 0.0278(16) -0.0015(13) -0.0052(13) -0.0072(13)
C4 0.0214(17) 0.0284(18) 0.0268(16) 0.0010(14) -0.0003(13) -0.0088(14)
C5 0.0211(17) 0.0263(17) 0.0290(16) -0.0040(13) -0.0035(13) -0.0033(13)
C6 0.0238(17) 0.0231(17) 0.0353(18) 0.0014(14) -0.0049(14) -0.0043(14)
C7 0.0230(17) 0.0252(17) 0.0260(15) -0.0023(13) -0.0067(13) -0.0023(13)
C8 0.0279(17) 0.0210(16) 0.0220(15) 0.0003(12) -0.0031(13) -0.0033(13)
C9 0.0219(17) 0.0273(18) 0.0316(17) -0.0033(14) -0.0046(14) -0.0063(14)
C10 0.0244(18) 0.034(2) 0.0364(18) -0.0139(15) -0.0056(15) -0.0034(15)
C11 0.0169(16) 0.045(2) 0.0311(17) -0.0127(15) -0.0078(13) 0.0021(15)
C12 0.0263(18) 0.041(2) 0.0250(16) 0.0019(15) -0.0017(14) -0.0060(16)
C13 0.0257(18) 0.0312(19) 0.0301(17) -0.0049(14) -0.0040(14) -0.0091(15)
C14 0.0273(19) 0.065(3) 0.0293(18) -0.0166(17) -0.0101(15) 0.0065(18)
C15 0.038(2) 0.058(3) 0.0233(17) -0.0073(16) -0.0098(15) 0.0178(19)
C16 0.040(2) 0.036(2) 0.0190(15) 0.0024(14) -0.0026(14) -0.0009(16)
C17 0.0182(16) 0.0288(18) 0.0302(17) 0.0032(14) -0.0093(13) -0.0030(14)
C18 0.0238(17) 0.0294(18) 0.0313(17) 0.0053(14) -0.0070(14) -0.0084(14)
C19 0.0247(18) 0.044(2) 0.0328(18) 0.0064(16) -0.0111(15) -0.0103(16)
C20 0.0243(18) 0.043(2) 0.0270(16) 0.0084(15) -0.0077(14) -0.0095(15)
C21 0.0237(18) 0.043(2) 0.0298(17) 0.0092(15) -0.0056(14) -0.0103(16)
C22 0.0233(18) 0.0314(19) 0.0321(17) 0.0036(14) -0.0057(14) -0.0090(14)
C23 0.0210(17) 0.0282(18) 0.0285(16) 0.0040(13) -0.0061(13) -0.0081(14)
C24 0.0223(17) 0.0301(19) 0.0209(15) -0.0022(13) -0.0022(13) -0.0072(14)
O1W 0.062(3) 0.082(3) 0.078(3) -0.006(2) -0.030(2) -0.032(2)
O2W 0.062(3) 0.082(3) 0.078(3) -0.006(2) -0.030(2) -0.032(2)

loop_
_atom_type_symbol
_atom_type_description
_atom_type_scat_dispersion_real
_atom_type_scat_dispersion_imag
_atom_type_scat_source
C C 0.0033 0.0016 'International Tables Vol C Tables 4.2.6.8 and 6.1.1.4'
H H 0.0000 0.0000 'International Tables Vol C Tables 4.2.6.8 and 6.1.1.4'
Co Co 0.3494 0.9721 'International Tables Vol C Tables 4.2.6.8 and 6.1.1.4'
N N 0.0061 0.0033 'International Tables Vol C Tables 4.2.6.8 and 6.1.1.4'
O O 0.0106 0.0060 'International Tables Vol C Tables 4.2.6.8 and 6.1.1.4'

loop_
_geom_angle_atom_site_label_1
_geom_angle_atom_site_label_2
_geom_angle_atom_site_label_3
_geom_angle
_geom_angle_site_symmetry_1
_geom_angle_site_symmetry_3
O1 Co1 O4 92.26(8) . 1_455
O1 Co1 O5 91.75(8) . 1_455
O1 Co1 N1 177.00(8) . .
O1 Co1 N2 89.23(9) . .
O2 Co1 O1 89.92(8) . .
O2 Co1 O4 165.88(9) . 1_455
O2 Co1 O5 104.96(9) . 1_455
O2 Co1 N1 88.11(9) . .
O2 Co1 N2 101.33(10) . .
O5 Co1 O4 61.05(8) 1_455 1_455
O5 Co1 N1 86.57(9) 1_455 .
N1 Co1 O4 89.11(9) . 1_455
N2 Co1 O4 92.65(9) . 1_455
N2 Co1 O5 153.70(10) . 1_455
N2 Co1 N1 93.37(9) . .
Co1 O1 H1A 111.1 . .
Co1 O1 H1B 110.8 . .
H1A O1 H1B 103.0 . .
C17 O2 Co1 131.1(2) . .
C24 O4 Co1 88.45(18) . 1_655
C24 O5 Co1 89.78(19) . 1_655
C9 N1 Co1 122.2(2) . .
C13 N1 Co1 120.0(2) . .
C13 N1 C9 117.2(3) . .
C1 N2 Co1 128.4(2) . .
C1 N2 C5 116.4(3) . .
C5 N2 Co1 115.0(2) . .
C14 N3 C15 108.4(3) . .
C16 N3 C14 111.5(3) . .
C16 N3 C15 106.9(3) . .
C6 N4 C7 108.6(2) . .
C8 N4 C6 110.2(2) . .
C8 N4 C7 108.9(2) . .
N2 C1 H1 118.5 . .
N2 C1 C2 123.0(3) . .
C2 C1 H1 118.5 . .
C1 C2 H2 119.7 . .
C1 C2 C3 120.5(3) . .
C3 C2 H2 119.7 . .
C2 C3 C4 116.2(3) . .
C2 C3 C6 121.3(3) . .
C4 C3 C6 122.4(3) . .
C3 C4 H4 120.0 . .
C5 C4 C3 119.9(3) . .
C5 C4 H4 120.0 . .
N2 C5 C4 123.9(3) . .
N2 C5 H5 118.0 . .
C4 C5 H5 118.0 . .
N4 C6 C3 114.4(3) . .
N4 C6 H6A 108.7 . .
N4 C6 H6B 108.7 . .
C3 C6 H6A 108.7 . .
C3 C6 H6B 108.7 . .
H6A C6 H6B 107.6 . .
N4 C7 H7A 109.6 . .
N4 C7 H7B 109.6 . .
N4 C7 C8 110.3(3) . 2_557
H7A C7 H7B 108.1 . .
C8 C7 H7A 109.6 2_557 .
C8 C7 H7B 109.6 2_557 .
N4 C8 C7 111.5(2) . 2_557
N4 C8 H8A 109.3 . .
N4 C8 H8B 109.3 . .
C7 C8 H8A 109.3 2_557 .
C7 C8 H8B 109.3 2_557 .
H8A C8 H8B 108.0 . .
N1 C9 H9 118.4 . .
N1 C9 C10 123.2(3) . .
C10 C9 H9 118.4 . .
C9 C10 H10 120.3 . .
C9 C10 C11 119.4(3) . .
C11 C10 H10 120.3 . .
C10 C11 C12 117.6(3) . .
C10 C11 C14 120.3(3) . .
C12 C11 C14 122.1(3) . .
C11 C12 H12 120.4 . .
C13 C12 C11 119.2(3) . .
C13 C12 H12 120.4 . .
N1 C13 C12 123.3(3) . .
N1 C13 H13 118.3 . .
C12 C13 H13 118.3 . .
N3 C14 C11 112.9(3) . .
N3 C14 H14A 109.0 . .
N3 C14 H14B 109.0 . .
C11 C14 H14A 109.0 . .
C11 C14 H14B 109.0 . .
H14A C14 H14B 107.8 . .
N3 C15 H15A 109.7 . .
N3 C15 H15B 109.7 . .
N3 C15 C16 110.0(3) . 2_665
H15A C15 H15B 108.2 . .
C16 C15 H15A 109.7 2_665 .
C16 C15 H15B 109.7 2_665 .
N3 C16 C15 110.0(3) . 2_665
N3 C16 H16A 109.7 . .
N3 C16 H16B 109.7 . .
C15 C16 H16A 109.7 2_665 .
C15 C16 H16B 109.7 2_665 .
H16A C16 H16B 108.2 . .
O2 C17 C18 117.7(3) . .
O3 C17 O2 124.5(3) . .
O3 C17 C18 117.8(3) . .
C17 C18 H18 106.9 . .
C17 C18 C23 111.7(2) . .
C19 C18 C17 113.0(3) . .
C19 C18 H18 106.9 . .
C19 C18 C23 111.0(3) . .
C23 C18 H18 106.9 . .
C18 C19 H19A 109.5 . .
C18 C19 H19B 109.5 . .
C18 C19 C20 110.8(3) . .
H19A C19 H19B 108.1 . .
C20 C19 H19A 109.5 . .
C20 C19 H19B 109.5 . .
C19 C20 H20A 109.2 . .
C19 C20 H20B 109.2 . .
H20A C20 H20B 107.9 . .
C21 C20 C19 112.0(3) . .
C21 C20 H20A 109.2 . .
C21 C20 H20B 109.2 . .
C20 C21 H21A 109.1 . .
C20 C21 H21B 109.1 . .
C20 C21 C22 112.3(3) . .
H21A C21 H21B 107.9 . .
C22 C21 H21A 109.1 . .
C22 C21 H21B 109.1 . .
C21 C22 H22 108.0 . .
C23 C22 C21 111.3(3) . .
C23 C22 H22 108.0 . .
C24 C22 C21 107.8(3) . .
C24 C22 H22 108.0 . .
C24 C22 C23 113.7(3) . .
C18 C23 H23A 109.5 . .
C18 C23 H23B 109.5 . .
C22 C23 C18 110.8(3) . .
C22 C23 H23A 109.5 . .
C22 C23 H23B 109.5 . .
H23A C23 H23B 108.1 . .
O4 C24 Co1 60.68(16) . 1_655
O4 C24 C22 120.8(3) . .
O5 C24 Co1 59.84(16) . 1_655
O5 C24 O4 119.9(3) . .
O5 C24 C22 119.1(3) . .
C22 C24 Co1 168.2(2) . 1_655
H1WA O1W H1WB 109.5 . .
H2WA O2W H2WB 104.5 . .

loop_
_geom_bond_atom_site_label_1
_geom_bond_atom_site_label_2
_geom_bond_distance
_geom_bond_site_symmetry_2
Co1 O1 2.1235(19) .
Co1 O2 2.041(2) .
Co1 O4 2.166(2) 1_455
Co1 O5 2.147(2) 1_455
Co1 N1 2.147(2) .
Co1 N2 2.127(3) .
O1 H1A 0.8967 .
O1 H1B 0.8960 .
O2 C17 1.269(4) .
O3 C17 1.253(4) .
O4 Co1 2.166(2) 1_655
O4 C24 1.274(4) .
O5 Co1 2.147(2) 1_655
O5 C24 1.256(4) .
N1 C9 1.341(4) .
N1 C13 1.335(4) .
N2 C1 1.345(4) .
N2 C5 1.346(4) .
N3 C14 1.466(4) .
N3 C15 1.479(4) .
N3 C16 1.451(4) .
N4 C6 1.475(4) .
N4 C7 1.479(4) .
N4 C8 1.470(4) .
C1 H1 0.9500 .
C1 C2 1.375(5) .
C2 H2 0.9500 .
C2 C3 1.394(4) .
C3 C4 1.395(5) .
C3 C6 1.505(4) .
C4 H4 0.9500 .
C4 C5 1.368(5) .
C5 H5 0.9500 .
C6 H6A 0.9900 .
C6 H6B 0.9900 .
C7 H7A 0.9900 .
C7 H7B 0.9900 .
C7 C8 1.514(4) 2_557
C8 C7 1.514(4) 2_557
C8 H8A 0.9900 .
C8 H8B 0.9900 .
C9 H9 0.9500 .
C9 C10 1.379(5) .
C10 H10 0.9500 .
C10 C11 1.382(5) .
C11 C12 1.392(5) .
C11 C14 1.513(4) .
C12 H12 0.9500 .
C12 C13 1.377(4) .
C13 H13 0.9500 .
C14 H14A 0.9900 .
C14 H14B 0.9900 .
C15 H15A 0.9900 .
C15 H15B 0.9900 .
C15 C16 1.503(5) 2_665
C16 C15 1.503(5) 2_665
C16 H16A 0.9900 .
C16 H16B 0.9900 .
C17 C18 1.533(4) .
C18 H18 1.0000 .
C18 C19 1.513(5) .
C18 C23 1.538(4) .
C19 H19A 0.9900 .
C19 H19B 0.9900 .
C19 C20 1.526(4) .
C20 H20A 0.9900 .
C20 H20B 0.9900 .
C20 C21 1.508(5) .
C21 H21A 0.9900 .
C21 H21B 0.9900 .
C21 C22 1.532(5) .
C22 H22 1.0000 .
C22 C23 1.530(4) .
C22 C24 1.515(5) .
C23 H23A 0.9900 .
C23 H23B 0.9900 .
C24 Co1 2.483(3) 1_655
O1W H1WA 0.8698 .
O1W H1WB 0.8699 .
O2W H2WA 0.8699 .
O2W H2WB 0.8700 .

loop_
_geom_hbond_atom_site_label_D
_geom_hbond_atom_site_label_H
_geom_hbond_atom_site_label_A
_geom_hbond_distance_DH
_geom_hbond_distance_HA
_geom_hbond_distance_DA
_geom_hbond_angle_DHA
_geom_hbond_site_symmetry_A
O1 H1A N4 0.90 2.07 2.884(3) 151.0 2_567
O1 H1B O3 0.90 1.85 2.648(3) 147.3 .
O1W H1WB N3 0.87 2.04 2.882(5) 163.0 .

loop_
_geom_torsion_atom_site_label_1
_geom_torsion_atom_site_label_2
_geom_torsion_atom_site_label_3
_geom_torsion_atom_site_label_4
_geom_torsion
_geom_torsion_site_symmetry_1
_geom_torsion_site_symmetry_2
_geom_torsion_site_symmetry_3
_geom_torsion_site_symmetry_4
Co1 O2 C17 O3 17.6(5) . . . .
Co1 O2 C17 C18 -162.1(2) . . . .
Co1 O4 C24 O5 -8.7(3) 1_655 . . .
Co1 O4 C24 C22 166.4(3) 1_655 . . .
Co1 O5 C24 O4 8.8(3) 1_655 . . .
Co1 O5 C24 C22 -166.4(3) 1_655 . . .
Co1 N1 C9 C10 171.5(2) . . . .
Co1 N1 C13 C12 -171.8(3) . . . .
Co1 N2 C1 C2 174.5(2) . . . .
Co1 N2 C5 C4 -175.3(2) . . . .
O2 C17 C18 C19 14.4(4) . . . .
O2 C17 C18 C23 -111.7(3) . . . .
O3 C17 C18 C19 -165.4(3) . . . .
O3 C17 C18 C23 68.6(4) . . . .
N1 C9 C10 C11 0.2(5) . . . .
N2 C1 C2 C3 -0.5(5) . . . .
C1 N2 C5 C4 0.5(4) . . . .
C1 C2 C3 C4 1.5(4) . . . .
C1 C2 C3 C6 -175.6(3) . . . .
C2 C3 C4 C5 -1.6(5) . . . .
C2 C3 C6 N4 -151.2(3) . . . .
C3 C4 C5 N2 0.7(5) . . . .
C4 C3 C6 N4 31.9(4) . . . .
C5 N2 C1 C2 -0.6(4) . . . .
C6 N4 C7 C8 -177.3(2) . . . 2_557
C6 N4 C8 C7 177.0(3) . . . 2_557
C6 C3 C4 C5 175.5(3) . . . .
C7 N4 C6 C3 -171.1(3) . . . .
C7 N4 C8 C7 58.0(4) . . . 2_557
C8 N4 C6 C3 69.7(3) . . . .
C8 N4 C7 C8 -57.3(3) . . . 2_557
C9 N1 C13 C12 -0.3(5) . . . .
C9 C10 C11 C12 -0.6(5) . . . .
C9 C10 C11 C14 178.9(3) . . . .
C10 C11 C12 C13 0.6(5) . . . .
C10 C11 C14 N3 -112.7(4) . . . .
C11 C12 C13 N1 -0.1(5) . . . .
C12 C11 C14 N3 66.8(4) . . . .
C13 N1 C9 C10 0.3(5) . . . .
C14 N3 C15 C16 179.1(3) . . . 2_665
C14 N3 C16 C15 179.0(3) . . . 2_665
C14 C11 C12 C13 -179.0(3) . . . .
C15 N3 C14 C11 -179.2(3) . . . .
C15 N3 C16 C15 60.7(4) . . . 2_665
C16 N3 C14 C11 63.4(4) . . . .
C16 N3 C15 C16 -60.7(4) . . . 2_665
C17 C18 C19 C20 176.7(3) . . . .
C17 C18 C23 C22 -176.2(3) . . . .
C18 C19 C20 C21 55.5(4) . . . .
C19 C18 C23 C22 56.7(4) . . . .
C19 C20 C21 C22 -53.5(4) . . . .
C20 C21 C22 C23 52.9(4) . . . .
C20 C21 C22 C24 178.1(3) . . . .
C21 C22 C23 C18 -54.0(4) . . . .
C21 C22 C24 Co1 -2.6(13) . . . 1_655
C21 C22 C24 O4 -96.3(3) . . . .
C21 C22 C24 O5 78.9(4) . . . .
C23 C18 C19 C20 -56.9(4) . . . .
C23 C22 C24 Co1 121.3(11) . . . 1_655
C23 C22 C24 O4 27.5(4) . . . .
C23 C22 C24 O5 -157.2(3) . . . .
C24 C22 C23 C18 -175.9(3) . . . .
